data_7020218
loop_
_publ_author_name
'Tian, Guoxin'
'Teat, Simon J.'
'Zhang, Zhiyong'
'Rao, Linfeng'

_publ_section_title
;
 Sequestering uranium from seawater: binding strength and modes of uranyl
 complexes with glutarimidedioxime.
;
_journal_issue 38
_journal_name_full 'Dalton transactions (Cambridge, England : 2003)'
_journal_page_first 11579
_journal_page_last 11586
_journal_paper_doi 10.1039/c2dt30978e
_journal_volume 41
_journal_year 2012
_chemical_formula_sum 'C5 H9 N3 O2'
_chemical_formula_weight 143.15
_chemical_name_common
;
Glutarimidedioxime
;
_chemical_name_systematic
;
?
;
_space_group_IT_number 55
_symmetry_cell_setting orthorhombic
_symmetry_space_group_name_Hall '-P 2 2ab'
_symmetry_space_group_name_H-M 'P b a m'
_atom_sites_solution_hydrogens mixed
_atom_sites_solution_primary direct
_atom_sites_solution_secondary difmap
_audit_creation_method SHELXL-97
_cell_angle_alpha 90.00
_cell_angle_beta 90.00
_cell_angle_gamma 90.00
_cell_formula_units_Z 8
_cell_length_a 7.1205(7)
_cell_length_b 14.1467(13)
_cell_length_c 13.5789(12)
_cell_measurement_reflns_used 7149
_cell_measurement_temperature 100(2)
_cell_measurement_theta_max 33.36
_cell_measurement_theta_min 3.12
_cell_volume 1367.8(2)
_computing_cell_refinement 'Bruker SAINT v7.60a'
_computing_data_collection 'Bruker APEX 2'
_computing_data_reduction 'Bruker SAINT v7.60a'
_computing_molecular_graphics 'Bruker SHELXTL'
_computing_publication_material 'Bruker SHELXTL & local programs'
_computing_structure_refinement 'Bruker SHELXTL'
_computing_structure_solution 'Bruker SHELXTL'
_diffrn_ambient_temperature 100(2)
_diffrn_measured_fraction_theta_full 0.998
_diffrn_measured_fraction_theta_max 0.997
_diffrn_measurement_device_type 'Bruker APEX II CCD diffractometer'
_diffrn_measurement_method '\w rotation with narrow frames'
_diffrn_radiation_monochromator 'silicon 111'
_diffrn_radiation_source 'Advanced Light Source station 11.3.1'
_diffrn_radiation_type synchrotron
_diffrn_radiation_wavelength 0.77490
_diffrn_reflns_av_R_equivalents 0.0328
_diffrn_reflns_av_sigmaI/netI 0.0122
_diffrn_reflns_limit_h_max 10
_diffrn_reflns_limit_h_min -10
_diffrn_reflns_limit_k_max 19
_diffrn_reflns_limit_k_min -19
_diffrn_reflns_limit_l_max 18
_diffrn_reflns_limit_l_min -18
_diffrn_reflns_number 32395
_diffrn_reflns_theta_full 30.00
_diffrn_reflns_theta_max 33.07
_diffrn_reflns_theta_min 3.14
_diffrn_standards_number 0
_exptl_absorpt_coefficient_mu 0.109
_exptl_absorpt_correction_T_max 0.95
_exptl_absorpt_correction_T_min 0.94
_exptl_absorpt_correction_type multi-scan
_exptl_absorpt_process_details 'SADABS 2008/1 Bruker AXS Madison WI USA'
_exptl_crystal_colour colourless
_exptl_crystal_density_diffrn 1.390
_exptl_crystal_density_method 'not measured'
_exptl_crystal_description lath
_exptl_crystal_F_000 608
_exptl_crystal_size_max 0.20
_exptl_crystal_size_mid 0.06
_exptl_crystal_size_min 0.02
_refine_diff_density_max 0.449
_refine_diff_density_min -0.185
_refine_diff_density_rms 0.054
_refine_ls_extinction_method none
_refine_ls_goodness_of_fit_ref 1.145
_refine_ls_hydrogen_treatment mixed
_refine_ls_matrix_type full
_refine_ls_number_parameters 111
_refine_ls_number_reflns 2072
_refine_ls_number_restraints 0
_refine_ls_restrained_S_all 1.145
_refine_ls_R_factor_all 0.0508
_refine_ls_R_factor_gt 0.0446
_refine_ls_shift/su_max 0.000
_refine_ls_shift/su_mean 0.000
_refine_ls_structure_factor_coef Fsqd
_refine_ls_weighting_details 'calc w=1/[\s^2^(Fo^2^)+(0.0627P)^2^+0.6130P] where P=(Fo^2^+2Fc^2^)/3'
_refine_ls_weighting_scheme calc
_refine_ls_wR_factor_gt 0.1290
_refine_ls_wR_factor_ref 0.1336
_reflns_number_gt 1769
_reflns_number_total 2072
_reflns_threshold_expression I>2\s(I)
_cod_data_source_file c2dt30978e.txt
_cod_data_source_block H2A
_cod_original_sg_symbol_H-M Pbam
_cod_database_code 7020218

loop_
_symmetry_equiv_pos_as_xyz
'x, y, z'
'-x, -y, z'
'-x+1/2, y+1/2, -z'
'x+1/2, -y+1/2, -z'
'-x, -y, -z'
'x, y, -z'
'x-1/2, -y-1/2, z'
'-x-1/2, y-1/2, z'

loop_
_atom_site_label
_atom_site_type_symbol
_atom_site_fract_x
_atom_site_fract_y
_atom_site_fract_z
_atom_site_U_iso_or_equiv
_atom_site_adp_type
_atom_site_occupancy
_atom_site_symmetry_multiplicity
_atom_site_calc_flag
_atom_site_refinement_flags
O1A O 0.68320(14) 0.40570(6) 0.15400(7) 0.0234(2) Uani 1 1 d .
H1OA H 0.607(3) 0.3951(16) 0.2105(19) 0.058(7) Uiso 1 1 d .
N1A N 0.73902(16) 0.50098(8) 0.17088(7) 0.0213(2) Uani 1 1 d .
N3A N 0.7586(2) 0.49961(11) 0.0000 0.0184(3) Uani 1 2 d S
H2NA H 0.708(4) 0.442(2) 0.0000 0.032(7) Uiso 1 2 d S
C1A C 0.77590(17) 0.54333(9) 0.09002(8) 0.0183(2) Uani 1 1 d .
C2A C 0.83881(19) 0.64519(9) 0.09189(9) 0.0228(3) Uani 1 1 d .
H2AA H 0.9776 0.6481 0.0942 0.027 Uiso 1 1 calc R
H2AB H 0.7890 0.6767 0.1515 0.027 Uiso 1 1 calc R
C3A C 0.7678(3) 0.69618(13) 0.0000 0.0236(4) Uani 1 2 d S
H3AA H 0.8133 0.7623 0.0000 0.028 Uiso 1 2 calc SR
H3AB H 0.6288 0.6972 0.0000 0.028 Uiso 1 2 calc SR
O1B O 0.69252(13) 0.59167(7) 0.34588(7) 0.0227(2) Uani 1 1 d .
H1OB H 0.724(3) 0.5570(17) 0.2942(18) 0.050(6) Uiso 1 1 d .
N1B N 0.50240(16) 0.61691(8) 0.32884(7) 0.0212(2) Uani 1 1 d .
N3B N 0.5028(2) 0.62358(10) 0.5000 0.0182(3) Uani 1 2 d S
H2NB H 0.623(4) 0.6023(18) 0.5000 0.030(6) Uiso 1 2 d S
C1B C 0.41580(18) 0.63303(8) 0.41003(8) 0.0183(2) Uani 1 1 d .
C2B C 0.21438(19) 0.66376(10) 0.40796(9) 0.0236(3) Uani 1 1 d .
H2BA H 0.1523 0.6378 0.3486 0.028 Uiso 1 1 calc R
H2BB H 0.2078 0.7336 0.4046 0.028 Uiso 1 1 calc R
C3B C 0.1123(3) 0.62918(14) 0.5000 0.0265(4) Uani 1 2 d S
H3BA H 0.1075 0.5592 0.5000 0.032 Uiso 1 2 calc SR
H3BB H -0.0182 0.6533 0.5000 0.032 Uiso 1 2 calc SR

loop_
_atom_site_aniso_label
_atom_site_aniso_U_11
_atom_site_aniso_U_22
_atom_site_aniso_U_33
_atom_site_aniso_U_23
_atom_site_aniso_U_13
_atom_site_aniso_U_12
O1A 0.0330(5) 0.0199(4) 0.0173(4) -0.0002(3) 0.0052(3) -0.0017(4)
N1A 0.0277(5) 0.0204(5) 0.0158(5) -0.0029(4) 0.0027(4) -0.0008(4)
N3A 0.0258(7) 0.0171(6) 0.0123(6) 0.000 0.000 -0.0012(5)
C1A 0.0202(5) 0.0198(5) 0.0149(5) -0.0030(4) 0.0005(4) 0.0022(4)
C2A 0.0266(6) 0.0202(5) 0.0215(6) -0.0042(4) 0.0010(4) -0.0014(5)
C3A 0.0256(8) 0.0173(8) 0.0279(9) 0.000 0.000 0.0017(6)
O1B 0.0250(4) 0.0272(5) 0.0158(4) -0.0048(3) -0.0004(3) 0.0023(4)
N1B 0.0255(5) 0.0217(5) 0.0163(5) -0.0028(4) -0.0030(4) 0.0016(4)
N3B 0.0218(7) 0.0196(7) 0.0132(6) 0.000 0.000 0.0015(5)
C1B 0.0250(6) 0.0146(5) 0.0153(5) -0.0009(4) -0.0030(4) -0.0004(4)
C2B 0.0259(6) 0.0247(6) 0.0203(6) -0.0020(4) -0.0041(4) 0.0041(5)
C3B 0.0215(8) 0.0267(9) 0.0313(9) 0.000 0.000 -0.0007(7)

loop_
_atom_type_symbol
_atom_type_description
_atom_type_scat_dispersion_real
_atom_type_scat_dispersion_imag
_atom_type_scat_source
C C 0.0033 0.0016 'International Tables Vol C Tables 4.2.6.8 and 6.1.1.4'
H H 0.0000 0.0000 'International Tables Vol C Tables 4.2.6.8 and 6.1.1.4'
N N 0.0061 0.0033 'International Tables Vol C Tables 4.2.6.8 and 6.1.1.4'
O O 0.0106 0.0060 'International Tables Vol C Tables 4.2.6.8 and 6.1.1.4'

loop_
_geom_angle_atom_site_label_1
_geom_angle_atom_site_label_2
_geom_angle_atom_site_label_3
_geom_angle
_geom_angle_site_symmetry_1
_geom_angle_site_symmetry_3
H1OA O1A N1A 100.3(14) . .
O1A N1A C1A 111.27(10) . .
H2NA N3A C1A 116.6(2) . .
H2NA N3A C1A 116.6(2) . 6
C1A N3A C1A 125.41(15) . 6
N1A C1A N3A 122.30(12) . .
N1A C1A C2A 119.61(10) . .
N3A C1A C2A 118.09(11) . .
C1A C2A H2AA 109.7 . .
C1A C2A H2AB 109.7 . .
C1A C2A C3A 109.81(11) . .
H2AA C2A H2AB 108.2 . .
H2AA C2A C3A 109.7 . .
H2AB C2A C3A 109.7 . .
C2A C3A C2A 109.55(14) . 6
C2A C3A H3AA 109.8 . .
C2A C3A H3AA 109.8 6 .
C2A C3A H3AB 109.8 . .
C2A C3A H3AB 109.8 6 .
H3AA C3A H3AB 108.2 . .
H1OB O1B N1B 104.5(15) . .
O1B N1B C1B 111.28(10) . .
H2NB N3B C1B 117.19(14) . .
H2NB N3B C1B 117.19(14) . 6_556
C1B N3B C1B 125.15(15) . 6_556
N1B C1B N3B 121.93(12) . .
N1B C1B C2B 119.67(10) . .
N3B C1B C2B 118.40(11) . .
C1B C2B H2BA 109.6 . .
C1B C2B H2BB 109.6 . .
C1B C2B C3B 110.32(11) . .
H2BA C2B H2BB 108.1 . .
H2BA C2B C3B 109.6 . .
H2BB C2B C3B 109.6 . .
C2B C3B C2B 109.93(15) . 6_556
C2B C3B H3BA 109.7 . .
C2B C3B H3BA 109.7 6_556 .
C2B C3B H3BB 109.7 . .
C2B C3B H3BB 109.7 6_556 .
H3BA C3B H3BB 108.2 . .

loop_
_geom_bond_atom_site_label_1
_geom_bond_atom_site_label_2
_geom_bond_distance
_geom_bond_site_symmetry_2
O1A H1OA 0.95(3) .
O1A N1A 1.4240(14) .
N1A C1A 1.2782(16) .
N3A H2NA 0.89(3) .
N3A C1A 1.3754(13) .
N3A C1A 1.3754(13) 6
C1A C2A 1.5092(17) .
C2A H2AA 0.9900 .
C2A H2AB 0.9900 .
C2A C3A 1.5274(16) .
C3A C2A 1.5274(16) 6
C3A H3AA 0.9900 .
C3A H3AB 0.9900 .
O1B H1OB 0.88(2) .
O1B N1B 1.4191(15) .
N1B C1B 1.2837(16) .
N3B H2NB 0.91(3) .
N3B C1B 1.3763(13) .
N3B C1B 1.3763(13) 6_556
C1B C2B 1.4989(18) .
C2B H2BA 0.9900 .
C2B H2BB 0.9900 .
C2B C3B 1.5263(17) .
C3B C2B 1.5264(17) 6_556
C3B H3BA 0.9900 .
C3B H3BB 0.9900 .

loop_
_geom_hbond_atom_site_label_D
_geom_hbond_atom_site_label_H
_geom_hbond_atom_site_label_A
_geom_hbond_distance_DH
_geom_hbond_distance_HA
_geom_hbond_distance_DA
_geom_hbond_angle_DHA
_geom_hbond_site_symmetry_A
O1A H1OA N1B 0.95(3) 1.79(3) 2.7358(14) 170(2) 2_665
O1B H1OB N1A 0.88(2) 1.86(3) 2.7207(14) 165(2) .

loop_
_geom_torsion_atom_site_label_1
_geom_torsion_atom_site_label_2
_geom_torsion_atom_site_label_3
_geom_torsion_atom_site_label_4
_geom_torsion
_geom_torsion_site_symmetry_1
_geom_torsion_site_symmetry_4
O1A N1A C1A N3A 0.97(18) . .
O1A N1A C1A C2A -179.70(10) . .
C1A N3A C1A N1A 172.52(10) 6 .
C1A N3A C1A C2A -6.8(2) 6 .
N1A C1A C2A C3A -147.23(12) . .
N3A C1A C2A C3A 32.14(17) . .
C1A C2A C3A C2A -57.23(18) . 6
O1B N1B C1B N3B -1.45(17) . .
O1B N1B C1B C2B 178.10(10) . .
C1B N3B C1B N1B -175.10(9) 6_556 .
C1B N3B C1B C2B 5.3(2) 6_556 .
N1B C1B C2B C3B 149.65(12) . .
N3B C1B C2B C3B -30.78(17) . .
C1B C2B C3B C2B 55.73(18) . 6_556
